data_4060759
loop_
_publ_author_name
'Andrew Cottone, III'
'Dolores Morales'
'Jennifer L. Lecuivre'
'Michael J. Scott'

_publ_section_title
;
 Synthesis and Reactivity of Bi-, Tri-, and Hexametallic and
 Zwitterionic Methyl Aluminum Complexes Containing a Phenoxide/Imine
 Ligand System
;
_journal_name_full Organometallics
_journal_page_first 418
_journal_page_last 428
_journal_paper_doi 10.1021/om010773b
_journal_volume 21
_journal_year 2002
_chemical_formula_sum 'C55 H84 Al3 N O3'
_chemical_formula_weight 888.17
_chemical_name_common 10C5H12
_chemical_name_systematic
; 
 ? 
;
_space_group_IT_number 14
_symmetry_space_group_name_Hall '-P 2yn'
_symmetry_space_group_name_H-M 'P 1 21/n 1'
_atom_sites_solution_hydrogens geom
_atom_sites_solution_primary direct
_atom_sites_solution_secondary difmap
_audit_creation_method SHELXL-97
_cell_angle_alpha 90.00
_cell_angle_beta 103.1290(10)
_cell_angle_gamma 90.00
_cell_formula_units_Z 4
_cell_length_a 11.3973(6)
_cell_length_b 22.8557(12)
_cell_length_c 22.6521(12)
_cell_measurement_temperature 173(2)
_cell_volume 5746.5(5)
_computing_cell_refinement 'Bruker AXS SMART'
_computing_data_collection 'Bruker AXS SMART'
_computing_data_reduction 'Bruker AXS SAINT'
_computing_structure_refinement 'SHELXL-97 (Sheldrick, 1997)'
_computing_structure_solution 'SHELXS-97 (Sheldrick, 1990)'
_diffrn_ambient_temperature 173(2)
_diffrn_measured_fraction_theta_full 0.998
_diffrn_measured_fraction_theta_max 0.998
_diffrn_radiation_monochromator graphite
_diffrn_radiation_source 'fine-focus sealed tube'
_diffrn_radiation_type MoK\a
_diffrn_radiation_wavelength 0.71073
_diffrn_reflns_av_R_equivalents 0.0746
_diffrn_reflns_av_sigmaI/netI 0.0726
_diffrn_reflns_limit_h_max 12
_diffrn_reflns_limit_h_min -12
_diffrn_reflns_limit_k_max 25
_diffrn_reflns_limit_k_min -22
_diffrn_reflns_limit_l_max 25
_diffrn_reflns_limit_l_min -25
_diffrn_reflns_number 27358
_diffrn_reflns_theta_full 23.50
_diffrn_reflns_theta_max 23.50
_diffrn_reflns_theta_min 1.85
_exptl_absorpt_coefficient_mu 0.104
_exptl_absorpt_correction_T_max 1.000000
_exptl_absorpt_correction_T_min 0.759215
_exptl_absorpt_correction_type 'Corrected by SADABS'
_exptl_crystal_density_diffrn 1.027
_exptl_crystal_density_method 'not measured'
_exptl_crystal_F_000 1936
_refine_diff_density_max 0.246
_refine_diff_density_min -0.215
_refine_diff_density_rms 0.044
_refine_ls_extinction_method none
_refine_ls_goodness_of_fit_ref 1.102
_refine_ls_hydrogen_treatment mixed
_refine_ls_matrix_type full
_refine_ls_number_parameters 551
_refine_ls_number_reflns 8481
_refine_ls_number_restraints 0
_refine_ls_restrained_S_all 1.102
_refine_ls_R_factor_all 0.1152
_refine_ls_R_factor_gt 0.0729
_refine_ls_shift/su_max 0.004
_refine_ls_shift/su_mean 0.000
_refine_ls_structure_factor_coef Fsqd
_refine_ls_weighting_details 'calc w=1/[\s^2^(Fo^2^)+(0.0841P)^2^+0.5108P] where P=(Fo^2^+2Fc^2^)/3'
_refine_ls_weighting_scheme calc
_refine_ls_wR_factor_gt 0.1579
_refine_ls_wR_factor_ref 0.1786
_reflns_number_gt 5753
_reflns_number_total 8481
_reflns_threshold_expression >2sigma(I)
_cod_original_sg_symbol_H-M P12(1)/n1
_cod_database_code 4060759

loop_
_symmetry_equiv_pos_as_xyz
'x, y, z'
'-x+1/2, y+1/2, -z+1/2'
'-x, -y, -z'
'x-1/2, -y-1/2, z-1/2'

loop_
_atom_site_label
_atom_site_type_symbol
_atom_site_fract_x
_atom_site_fract_y
_atom_site_fract_z
_atom_site_U_iso_or_equiv
_atom_site_adp_type
_atom_site_occupancy
_atom_site_symmetry_multiplicity
_atom_site_calc_flag
_atom_site_refinement_flags
_atom_site_disorder_assembly
_atom_site_disorder_group
Al1 Al 0.70669(10) 0.17337(4) 0.24615(5) 0.0389(3) Uani 1 1 d . . .
Al2 Al 0.72472(11) 0.02900(5) 0.28359(6) 0.0431(3) Uani 1 1 d . . .
Al3 Al 0.60322(10) -0.01254(5) 0.13321(6) 0.0440(3) Uani 1 1 d . . .
O1 O 0.8107(2) 0.20255(10) 0.20751(11) 0.0422(7) Uani 1 1 d . . .
O2 O 0.7769(2) 0.10622(9) 0.29285(11) 0.0375(6) Uani 1 1 d . . .
O3 O 0.7224(2) 0.01060(9) 0.20092(11) 0.0371(6) Uani 1 1 d . . .
N1 N 0.6397(3) -0.09502(12) 0.15653(13) 0.0367(7) Uani 1 1 d . . .
C1 C 0.9043(3) 0.09445(14) 0.20382(15) 0.0333(8) Uani 1 1 d . . .
H1A H 0.8162 0.0970 0.2028 0.040 Uiso 1 1 calc R . .
C2 C 0.9265(3) 0.13972(15) 0.15873(15) 0.0321(8) Uani 1 1 d . A .
C3 C 0.8758(3) 0.19507(15) 0.16491(16) 0.0355(9) Uani 1 1 d . . .
C4 C 0.8986(3) 0.24179(15) 0.12850(15) 0.0365(9) Uani 1 1 d . . .
C5 C 0.8495(4) 0.30372(16) 0.13569(17) 0.0478(10) Uani 1 1 d . . .
C6 C 0.9002(5) 0.32521(17) 0.20029(18) 0.0618(13) Uani 1 1 d . . .
H6A H 0.8699 0.3647 0.2049 0.093 Uiso 1 1 calc R . .
H6B H 0.9884 0.3261 0.2083 0.093 Uiso 1 1 calc R . .
H6C H 0.8748 0.2987 0.2290 0.093 Uiso 1 1 calc R . .
C7 C 0.7114(4) 0.30338(18) 0.1222(2) 0.0694(13) Uani 1 1 d . . .
H7A H 0.6822 0.3428 0.1279 0.104 Uiso 1 1 calc R . .
H7B H 0.6844 0.2762 0.1499 0.104 Uiso 1 1 calc R . .
H7C H 0.6794 0.2909 0.0803 0.104 Uiso 1 1 calc R . .
C8 C 0.8869(5) 0.34819(18) 0.0927(2) 0.0754(15) Uani 1 1 d . . .
H8A H 0.8593 0.3873 0.1011 0.113 Uiso 1 1 calc R . .
H8B H 0.8504 0.3375 0.0507 0.113 Uiso 1 1 calc R . .
H8C H 0.9748 0.3483 0.0989 0.113 Uiso 1 1 calc R . .
C9 C 0.9663(3) 0.22986(17) 0.08621(16) 0.0405(9) Uani 1 1 d . . .
H9A H 0.9808 0.2611 0.0612 0.049 Uiso 1 1 calc R . .
C10 C 1.0142(3) 0.17553(17) 0.07789(16) 0.0405(9) Uani 1 1 d . A .
C11 C 1.0875(4) 0.1637(2) 0.03006(19) 0.0568(12) Uani 1 1 d . . .
C12 C 1.2026(7) 0.1278(4) 0.0593(4) 0.065(2) Uani 0.67 1 d P A 1
H12A H 1.1798 0.0873 0.0656 0.097 Uiso 0.67 1 calc PR A 1
H12B H 1.2414 0.1452 0.0984 0.097 Uiso 0.67 1 calc PR A 1
H12C H 1.2587 0.1283 0.0324 0.097 Uiso 0.67 1 calc PR A 1
C13 C 1.1248(9) 0.2168(4) 0.0023(4) 0.086(3) Uani 0.67 1 d P A 1
H13A H 1.0706 0.2234 -0.0373 0.129 Uiso 0.67 1 calc PR A 1
H13B H 1.2074 0.2119 -0.0027 0.129 Uiso 0.67 1 calc PR A 1
H13C H 1.1213 0.2505 0.0286 0.129 Uiso 0.67 1 calc PR A 1
C14 C 1.0075(8) 0.1245(6) -0.0204(4) 0.125(5) Uani 0.67 1 d P A 1
H14A H 0.9665 0.0947 -0.0014 0.187 Uiso 0.67 1 calc PR A 1
H14B H 1.0586 0.1054 -0.0441 0.187 Uiso 0.67 1 calc PR A 1
H14C H 0.9475 0.1490 -0.0472 0.187 Uiso 0.67 1 calc PR A 1
C12B C 1.1575(18) 0.1132(9) 0.0378(9) 0.070(6) Uiso 0.33 1 d P A 2
H12D H 1.1054 0.0789 0.0370 0.105 Uiso 0.33 1 calc PR A 2
H12E H 1.2159 0.1149 0.0769 0.105 Uiso 0.33 1 calc PR A 2
H12F H 1.2004 0.1101 0.0050 0.105 Uiso 0.33 1 calc PR A 2
C13B C 1.1852(17) 0.2188(8) 0.0372(10) 0.089(6) Uiso 0.33 1 d P A 2
H13D H 1.2147 0.2282 0.0802 0.134 Uiso 0.33 1 calc PR A 2
H13E H 1.1452 0.2532 0.0158 0.134 Uiso 0.33 1 calc PR A 2
H13F H 1.2531 0.2075 0.0198 0.134 Uiso 0.33 1 calc PR A 2
C14B C 1.015(3) 0.1796(15) -0.0287(15) 0.179(13) Uiso 0.33 1 d P A 2
H14D H 0.9499 0.1510 -0.0411 0.268 Uiso 0.33 1 calc PR A 2
H14E H 1.0653 0.1801 -0.0584 0.268 Uiso 0.33 1 calc PR A 2
H14F H 0.9802 0.2185 -0.0264 0.268 Uiso 0.33 1 calc PR A 2
C15 C 0.9911(3) 0.13043(16) 0.11536(16) 0.0375(9) Uani 1 1 d . . .
H15A H 1.0211 0.0923 0.1107 0.045 Uiso 1 1 calc R A .
C16 C 0.9682(3) 0.11342(13) 0.26794(16) 0.0338(9) Uani 1 1 d . B .
C17 C 0.9032(3) 0.11586(14) 0.31341(17) 0.0372(9) Uani 1 1 d . . .
C18 C 0.9585(4) 0.13109(15) 0.37284(18) 0.0456(10) Uani 1 1 d . . .
C19 C 0.9032(4) 0.13058(18) 0.42951(18) 0.0547(11) Uani 1 1 d . . .
C20 C 0.9130(5) 0.19282(19) 0.4572(2) 0.0681(14) Uani 1 1 d . . .
H20A H 0.8834 0.1924 0.4946 0.102 Uiso 1 1 calc R . .
H20B H 0.8645 0.2201 0.4282 0.102 Uiso 1 1 calc R . .
H20C H 0.9974 0.2054 0.4665 0.102 Uiso 1 1 calc R . .
C21 C 0.9789(5) 0.0883(2) 0.4761(2) 0.0765(15) Uani 1 1 d . . .
H21A H 0.9487 0.0884 0.5132 0.115 Uiso 1 1 calc R . .
H21B H 1.0633 0.1008 0.4854 0.115 Uiso 1 1 calc R . .
H21C H 0.9729 0.0486 0.4591 0.115 Uiso 1 1 calc R . .
C22 C 0.7721(5) 0.1116(2) 0.4184(2) 0.0688(14) Uani 1 1 d . . .
H22A H 0.7448 0.1142 0.4564 0.103 Uiso 1 1 calc R . .
H22B H 0.7646 0.0711 0.4038 0.103 Uiso 1 1 calc R . .
H22C H 0.7225 0.1372 0.3880 0.103 Uiso 1 1 calc R . .
C23 C 1.0797(4) 0.14751(16) 0.38232(18) 0.0478(10) Uani 1 1 d . . .
H23A H 1.1196 0.1587 0.4222 0.057 Uiso 1 1 calc R . .
C24 C 1.1460(4) 0.14875(16) 0.33825(17) 0.0436(9) Uani 1 1 d . B .
C25 C 1.2746(4) 0.17173(19) 0.3493(2) 0.0581(12) Uani 1 1 d . . .
C26 C 1.3527(6) 0.1308(4) 0.3242(4) 0.065(2) Uani 0.67 1 d P B 1
H26A H 1.3747 0.0975 0.3517 0.098 Uiso 0.67 1 calc PR B 1
H26B H 1.4259 0.1512 0.3199 0.098 Uiso 0.67 1 calc PR B 1
H26C H 1.3089 0.1166 0.2844 0.098 Uiso 0.67 1 calc PR B 1
C27 C 1.2677(7) 0.2326(3) 0.3167(4) 0.077(2) Uani 0.67 1 d P B 1
H27A H 1.2258 0.2606 0.3373 0.116 Uiso 0.67 1 calc PR B 1
H27B H 1.2236 0.2284 0.2744 0.116 Uiso 0.67 1 calc PR B 1
H27C H 1.3494 0.2467 0.3179 0.116 Uiso 0.67 1 calc PR B 1
C28 C 1.3257(7) 0.1835(4) 0.4169(3) 0.083(3) Uani 0.67 1 d P B 1
H28A H 1.2595 0.1924 0.4365 0.124 Uiso 0.67 1 calc PR B 1
H28B H 1.3811 0.2169 0.4215 0.124 Uiso 0.67 1 calc PR B 1
H28C H 1.3691 0.1488 0.4358 0.124 Uiso 0.67 1 calc PR B 1
C26B C 1.340(2) 0.1591(10) 0.2931(10) 0.104(7) Uiso 0.33 1 d P B 2
H26D H 1.2889 0.1734 0.2552 0.157 Uiso 0.33 1 calc PR B 2
H26E H 1.3536 0.1170 0.2900 0.157 Uiso 0.33 1 calc PR B 2
H26F H 1.4180 0.1795 0.3007 0.157 Uiso 0.33 1 calc PR B 2
C27B C 1.281(2) 0.2337(10) 0.3588(12) 0.123(9) Uiso 0.33 1 d P B 2
H27D H 1.2392 0.2439 0.3908 0.184 Uiso 0.33 1 calc PR B 2
H27E H 1.2419 0.2537 0.3212 0.184 Uiso 0.33 1 calc PR B 2
H27F H 1.3653 0.2458 0.3710 0.184 Uiso 0.33 1 calc PR B 2
C28B C 1.359(3) 0.1423(15) 0.4056(17) 0.196(15) Uiso 0.33 1 d P B 2
H28D H 1.3268 0.1496 0.4417 0.293 Uiso 0.33 1 calc PR B 2
H28E H 1.4398 0.1589 0.4118 0.293 Uiso 0.33 1 calc PR B 2
H28F H 1.3620 0.1001 0.3988 0.293 Uiso 0.33 1 calc PR B 2
C29 C 1.0864(3) 0.12996(15) 0.28044(17) 0.0388(9) Uani 1 1 d . . .
H29A H 1.1293 0.1287 0.2491 0.047 Uiso 1 1 calc R B .
C30 C 0.9282(3) 0.03031(14) 0.19424(15) 0.0330(8) Uani 1 1 d . . .
C31 C 0.8350(3) -0.00912(15) 0.19226(15) 0.0339(8) Uani 1 1 d . . .
C32 C 0.8493(3) -0.06860(14) 0.18393(16) 0.0350(8) Uani 1 1 d . . .
C33 C 0.7499(4) -0.11021(15) 0.17587(16) 0.0389(9) Uani 1 1 d . . .
H33A H 0.7677 -0.1502 0.1853 0.047 Uiso 1 1 calc R . .
C34 C 0.9628(3) -0.08937(15) 0.18143(16) 0.0405(9) Uani 1 1 d . . .
H34A H 0.9741 -0.1302 0.1773 0.049 Uiso 1 1 calc R . .
C35 C 1.0594(3) -0.05215(16) 0.18479(17) 0.0408(9) Uani 1 1 d . . .
C36 C 1.1823(4) -0.07511(19) 0.1815(2) 0.0604(12) Uani 1 1 d . . .
H36A H 1.1842 -0.1177 0.1868 0.091 Uiso 1 1 calc R . .
H36B H 1.2439 -0.0571 0.2137 0.091 Uiso 1 1 calc R . .
H36C H 1.1983 -0.0654 0.1420 0.091 Uiso 1 1 calc R . .
C37 C 1.0395(3) 0.00730(15) 0.19126(16) 0.0358(8) Uani 1 1 d . . .
H37A H 1.1052 0.0335 0.1938 0.043 Uiso 1 1 calc R . .
C38 C 0.5456(3) -0.14078(15) 0.14716(17) 0.0415(9) Uani 1 1 d . . .
H38A H 0.4836 -0.1301 0.1696 0.050 Uiso 1 1 calc R . .
H38B H 0.5821 -0.1784 0.1636 0.050 Uiso 1 1 calc R . .
C39 C 0.4872(3) -0.14803(14) 0.08129(16) 0.0348(8) Uani 1 1 d . . .
C40 C 0.5555(3) -0.15060(17) 0.03824(17) 0.0453(10) Uani 1 1 d . . .
H40A H 0.6403 -0.1456 0.0503 0.054 Uiso 1 1 calc R . .
C41 C 0.5028(4) -0.16023(19) -0.02195(19) 0.0541(11) Uani 1 1 d . . .
H41A H 0.5513 -0.1618 -0.0509 0.065 Uiso 1 1 calc R . .
C42 C 0.3809(4) -0.16748(18) -0.0402(2) 0.0536(11) Uani 1 1 d . . .
H42A H 0.3446 -0.1744 -0.0817 0.064 Uiso 1 1 calc R . .
C43 C 0.3118(4) -0.16472(19) 0.0016(2) 0.0587(12) Uani 1 1 d . . .
H43A H 0.2271 -0.1697 -0.0108 0.070 Uiso 1 1 calc R . .
C44 C 0.3647(3) -0.15468(17) 0.06199(19) 0.0490(10) Uani 1 1 d . . .
H44A H 0.3154 -0.1523 0.0906 0.059 Uiso 1 1 calc R . .
C45 C 0.6788(4) 0.23309(16) 0.30302(18) 0.0485(10) Uani 1 1 d . . .
H45A H 0.7555 0.2438 0.3302 0.073 Uiso 1 1 calc R . .
H45B H 0.6239 0.2177 0.3269 0.073 Uiso 1 1 calc R . .
H45C H 0.6429 0.2678 0.2805 0.073 Uiso 1 1 calc R . .
C46 C 0.5610(4) 0.14539(18) 0.19090(18) 0.0533(11) Uani 1 1 d . . .
H46A H 0.5825 0.1170 0.1627 0.080 Uiso 1 1 calc R . .
H46B H 0.5185 0.1785 0.1681 0.080 Uiso 1 1 calc R . .
H46C H 0.5086 0.1266 0.2141 0.080 Uiso 1 1 calc R . .
C47 C 0.8502(4) -0.02136(17) 0.33073(19) 0.0552(11) Uani 1 1 d . . .
H47A H 0.9295 -0.0068 0.3277 0.083 Uiso 1 1 calc R . .
H47B H 0.8393 -0.0614 0.3149 0.083 Uiso 1 1 calc R . .
H47C H 0.8447 -0.0212 0.3733 0.083 Uiso 1 1 calc R . .
C48 C 0.5613(4) 0.01973(19) 0.2949(2) 0.0631(13) Uani 1 1 d . . .
H48A H 0.5063 0.0445 0.2657 0.095 Uiso 1 1 calc R . .
H48B H 0.5587 0.0314 0.3362 0.095 Uiso 1 1 calc R . .
H48C H 0.5367 -0.0213 0.2884 0.095 Uiso 1 1 calc R . .
C49 C 0.4366(4) 0.00197(19) 0.1348(2) 0.0689(14) Uani 1 1 d . . .
H49A H 0.4164 0.0428 0.1240 0.103 Uiso 1 1 calc R . .
H49B H 0.4246 -0.0058 0.1756 0.103 Uiso 1 1 calc R . .
H49C H 0.3843 -0.0238 0.1057 0.103 Uiso 1 1 calc R . .
C50 C 0.6642(4) 0.00447(18) 0.0620(2) 0.0586(11) Uani 1 1 d . . .
H50A H 0.6879 0.0457 0.0625 0.088 Uiso 1 1 calc R . .
H50B H 0.6013 -0.0034 0.0255 0.088 Uiso 1 1 calc R . .
H50C H 0.7343 -0.0203 0.0619 0.088 Uiso 1 1 calc R . .

loop_
_atom_site_aniso_label
_atom_site_aniso_U_11
_atom_site_aniso_U_22
_atom_site_aniso_U_33
_atom_site_aniso_U_23
_atom_site_aniso_U_13
_atom_site_aniso_U_12
Al1 0.0505(7) 0.0292(6) 0.0432(7) -0.0020(5) 0.0237(6) -0.0026(5)
Al2 0.0529(7) 0.0297(6) 0.0557(8) -0.0006(5) 0.0310(6) -0.0049(5)
Al3 0.0368(6) 0.0339(6) 0.0600(8) 0.0019(5) 0.0081(6) -0.0028(5)
O1 0.0590(17) 0.0309(14) 0.0470(16) -0.0006(11) 0.0333(14) -0.0004(11)
O2 0.0472(16) 0.0278(13) 0.0444(16) -0.0011(10) 0.0246(13) -0.0032(11)
O3 0.0345(14) 0.0287(13) 0.0524(16) -0.0055(11) 0.0187(12) -0.0026(10)
N1 0.043(2) 0.0332(17) 0.0342(18) -0.0043(13) 0.0095(15) -0.0085(14)
C1 0.037(2) 0.0314(19) 0.036(2) -0.0046(15) 0.0172(18) -0.0018(15)
C2 0.034(2) 0.036(2) 0.028(2) -0.0052(15) 0.0106(17) -0.0046(16)
C3 0.039(2) 0.038(2) 0.031(2) -0.0070(16) 0.0120(18) -0.0087(16)
C4 0.045(2) 0.040(2) 0.026(2) -0.0012(15) 0.0100(18) -0.0086(17)
C5 0.076(3) 0.035(2) 0.036(2) 0.0001(17) 0.021(2) -0.0053(19)
C6 0.105(4) 0.038(2) 0.045(3) -0.0075(19) 0.020(3) -0.019(2)
C7 0.083(4) 0.041(3) 0.086(4) -0.001(2) 0.024(3) 0.015(2)
C8 0.136(5) 0.044(3) 0.056(3) 0.013(2) 0.042(3) -0.002(3)
C9 0.039(2) 0.049(2) 0.034(2) 0.0029(17) 0.0080(19) -0.0079(17)
C10 0.036(2) 0.058(3) 0.030(2) 0.0007(18) 0.0135(18) -0.0023(18)
C11 0.045(3) 0.088(3) 0.042(3) 0.009(2) 0.020(2) 0.012(2)
C12 0.046(5) 0.100(7) 0.055(5) 0.016(5) 0.025(4) 0.019(5)
C13 0.104(7) 0.104(6) 0.074(6) 0.052(5) 0.069(6) 0.025(6)
C14 0.078(6) 0.255(15) 0.054(5) -0.083(7) 0.043(5) -0.031(7)
C15 0.032(2) 0.048(2) 0.035(2) -0.0056(17) 0.0113(18) 0.0014(16)
C16 0.048(2) 0.0218(18) 0.034(2) -0.0039(14) 0.0156(19) -0.0017(15)
C17 0.048(2) 0.0272(19) 0.040(2) -0.0006(16) 0.018(2) -0.0028(16)
C18 0.066(3) 0.032(2) 0.044(3) -0.0026(17) 0.022(2) -0.0002(19)
C19 0.084(3) 0.051(3) 0.037(2) -0.0014(18) 0.029(2) 0.000(2)
C20 0.102(4) 0.064(3) 0.045(3) -0.019(2) 0.031(3) 0.003(3)
C21 0.117(4) 0.070(3) 0.051(3) 0.011(2) 0.037(3) 0.012(3)
C22 0.102(4) 0.069(3) 0.053(3) -0.002(2) 0.056(3) -0.004(3)
C23 0.065(3) 0.044(2) 0.034(2) -0.0075(17) 0.009(2) -0.004(2)
C24 0.056(3) 0.036(2) 0.040(2) -0.0052(17) 0.011(2) -0.0076(18)
C25 0.058(3) 0.056(3) 0.058(3) -0.014(2) 0.008(2) -0.014(2)
C26 0.035(4) 0.085(5) 0.076(6) -0.025(4) 0.013(4) -0.011(4)
C27 0.078(6) 0.056(5) 0.097(7) 0.007(4) 0.018(5) -0.035(4)
C28 0.066(5) 0.118(7) 0.057(5) -0.037(5) -0.004(4) -0.036(5)
C29 0.046(2) 0.035(2) 0.039(2) -0.0044(16) 0.0153(19) -0.0050(17)
C30 0.038(2) 0.0306(19) 0.033(2) -0.0062(15) 0.0120(17) -0.0006(16)
C31 0.039(2) 0.032(2) 0.033(2) -0.0045(15) 0.0132(17) 0.0000(16)
C32 0.039(2) 0.030(2) 0.038(2) -0.0046(15) 0.0143(18) -0.0024(16)
C33 0.052(3) 0.0259(19) 0.038(2) -0.0020(15) 0.009(2) 0.0004(17)
C34 0.052(2) 0.029(2) 0.040(2) -0.0011(16) 0.0091(19) 0.0068(17)
C35 0.041(2) 0.042(2) 0.042(2) -0.0033(17) 0.0141(19) 0.0025(18)
C36 0.048(3) 0.053(3) 0.086(4) -0.002(2) 0.025(3) 0.009(2)
C37 0.035(2) 0.034(2) 0.039(2) -0.0065(16) 0.0109(18) -0.0028(16)
C38 0.049(2) 0.034(2) 0.044(2) 0.0000(16) 0.016(2) -0.0125(17)
C39 0.037(2) 0.0244(18) 0.043(2) -0.0031(15) 0.0097(18) -0.0073(15)
C40 0.031(2) 0.060(3) 0.044(3) -0.0029(19) 0.0061(19) -0.0041(18)
C41 0.049(3) 0.075(3) 0.039(3) -0.005(2) 0.009(2) -0.007(2)
C42 0.055(3) 0.053(3) 0.048(3) -0.001(2) 0.002(2) -0.003(2)
C43 0.036(2) 0.065(3) 0.068(3) -0.012(2) -0.002(2) -0.011(2)
C44 0.039(2) 0.057(3) 0.054(3) -0.012(2) 0.016(2) -0.0121(19)
C45 0.061(3) 0.034(2) 0.057(3) -0.0045(18) 0.026(2) -0.0004(18)
C46 0.067(3) 0.049(2) 0.045(3) -0.0003(19) 0.016(2) -0.010(2)
C47 0.083(3) 0.036(2) 0.052(3) 0.0043(18) 0.028(2) 0.000(2)
C48 0.065(3) 0.052(3) 0.086(4) 0.000(2) 0.046(3) -0.004(2)
C49 0.039(2) 0.055(3) 0.109(4) -0.013(3) 0.012(3) -0.003(2)
C50 0.055(3) 0.052(3) 0.062(3) 0.013(2) -0.001(2) -0.005(2)

loop_
_atom_type_symbol
_atom_type_description
_atom_type_scat_dispersion_real
_atom_type_scat_dispersion_imag
_atom_type_scat_source
C C 0.0033 0.0016 'International Tables Vol C Tables 4.2.6.8 and 6.1.1.4'
H H 0.0000 0.0000 'International Tables Vol C Tables 4.2.6.8 and 6.1.1.4'
N N 0.0061 0.0033 'International Tables Vol C Tables 4.2.6.8 and 6.1.1.4'
O O 0.0106 0.0060 'International Tables Vol C Tables 4.2.6.8 and 6.1.1.4'
Al Al 0.0645 0.0514 'International Tables Vol C Tables 4.2.6.8 and 6.1.1.4'

loop_
_geom_angle_atom_site_label_1
_geom_angle_atom_site_label_2
_geom_angle_atom_site_label_3
_geom_angle
O1 Al1 O2 109.40(12)
O1 Al1 C46 112.20(15)
O2 Al1 C46 106.14(15)
O1 Al1 C45 107.03(14)
O2 Al1 C45 107.68(15)
C46 Al1 C45 114.26(19)
O2 Al2 O3 104.60(11)
O2 Al2 C48 112.29(15)
O3 Al2 C48 107.65(17)
O2 Al2 C47 108.78(16)
O3 Al2 C47 104.55(14)
C48 Al2 C47 117.85(19)
O3 Al3 C50 107.09(15)
O3 Al3 C49 117.82(18)
C50 Al3 C49 121.4(2)
O3 Al3 N1 88.91(12)
C50 Al3 N1 108.71(16)
C49 Al3 N1 107.84(17)
C3 O1 Al1 147.9(2)
C17 O2 Al2 117.20(19)
C17 O2 Al1 108.54(18)
Al2 O2 Al1 127.62(15)
C31 O3 Al3 107.90(19)
C31 O3 Al2 113.2(2)
Al3 O3 Al2 135.04(13)
C33 N1 C38 118.7(3)
C33 N1 Al3 118.7(2)
C38 N1 Al3 122.3(3)
C2 C1 C30 120.1(3)
C2 C1 C16 109.2(3)
C30 C1 C16 110.3(3)
C15 C2 C3 120.6(3)
C15 C2 C1 125.2(3)
C3 C2 C1 114.2(3)
O1 C3 C4 121.7(3)
O1 C3 C2 119.1(3)
C4 C3 C2 119.1(3)
C9 C4 C3 117.5(3)
C9 C4 C5 121.7(3)
C3 C4 C5 120.9(3)
C6 C5 C8 107.2(3)
C6 C5 C7 109.9(4)
C8 C5 C7 107.3(4)
C6 C5 C4 109.2(3)
C8 C5 C4 112.4(3)
C7 C5 C4 110.7(3)
C4 C9 C10 124.6(3)
C9 C10 C15 116.3(3)
C9 C10 C11 123.3(3)
C15 C10 C11 120.4(3)
C12B C11 C14B 121.1(16)
C12B C11 C13 121.7(9)
C14B C11 C13 63.9(14)
C12B C11 C10 116.5(9)
C14B C11 C10 108.4(13)
C13 C11 C10 114.3(5)
C12B C11 C12 26.9(7)
C14B C11 C12 140.7(14)
C13 C11 C12 108.6(6)
C10 C11 C12 109.4(4)
C12B C11 C14 80.8(9)
C14B C11 C14 50.0(13)
C13 C11 C14 109.6(7)
C10 C11 C14 107.2(4)
C12 C11 C14 107.6(7)
C12B C11 C13B 105.3(11)
C14B C11 C13B 97.4(16)
C13 C11 C13B 33.5(7)
C10 C11 C13B 104.9(8)
C12 C11 C13B 83.0(8)
C14 C11 C13B 140.1(9)
C2 C15 C10 121.8(3)
C29 C16 C17 119.9(3)
C29 C16 C1 120.6(3)
C17 C16 C1 119.4(3)
C18 C17 C16 121.4(3)
C18 C17 O2 123.7(3)
C16 C17 O2 114.7(3)
C17 C18 C23 115.4(3)
C17 C18 C19 128.1(4)
C23 C18 C19 116.5(4)
C22 C19 C21 108.0(4)
C22 C19 C20 107.9(4)
C21 C19 C20 108.7(4)
C22 C19 C18 115.7(4)
C21 C19 C18 107.5(3)
C20 C19 C18 108.8(3)
C24 C23 C18 125.2(4)
C23 C24 C29 116.2(4)
C23 C24 C25 123.5(4)
C29 C24 C25 120.2(3)
C27B C25 C26 131.8(11)
C27B C25 C24 112.2(11)
C26 C25 C24 110.9(4)
C27B C25 C28 71.4(11)
C26 C25 C28 111.6(6)
C24 C25 C28 110.9(4)
C27B C25 C28B 107.6(16)
C26 C25 C28B 74.5(13)
C24 C25 C28B 111.9(13)
C28 C25 C28B 40.3(12)
C27B C25 C27 35.9(9)
C26 C25 C27 110.4(6)
C24 C25 C27 106.5(4)
C28 C25 C27 106.4(5)
C28B C25 C27 136.2(14)
C27B C25 C26B 106.0(12)
C26 C25 C26B 34.6(7)
C24 C25 C26B 113.9(9)
C28 C25 C26B 131.9(9)
C28B C25 C26B 104.7(16)
C27 C25 C26B 76.9(8)
C16 C29 C24 121.7(3)
C31 C30 C37 117.0(3)
C31 C30 C1 118.2(3)
C37 C30 C1 124.7(3)
C30 C31 C32 121.9(3)
C30 C31 O3 120.1(3)
C32 C31 O3 118.0(3)
C31 C32 C34 118.7(3)
C31 C32 C33 122.9(3)
C34 C32 C33 118.4(3)
N1 C33 C32 122.7(3)
C35 C34 C32 121.7(3)
C34 C35 C37 117.5(3)
C34 C35 C36 121.3(3)
C37 C35 C36 121.3(3)
C30 C37 C35 123.2(3)
N1 C38 C39 111.4(3)
C44 C39 C40 117.8(4)
C44 C39 C38 121.2(3)
C40 C39 C38 120.9(3)
C41 C40 C39 121.1(4)
C42 C41 C40 120.3(4)
C43 C42 C41 119.4(4)
C42 C43 C44 120.3(4)
C39 C44 C43 121.0(4)

loop_
_geom_bond_atom_site_label_1
_geom_bond_atom_site_label_2
_geom_bond_distance
Al1 O1 1.757(2)
Al1 O2 1.931(3)
Al1 C46 1.947(4)
Al1 C45 1.952(4)
Al2 O2 1.859(2)
Al2 O3 1.914(3)
Al2 C48 1.948(4)
Al2 C47 1.954(4)
Al3 O3 1.879(3)
Al3 C50 1.935(4)
Al3 C49 1.937(4)
Al3 N1 1.976(3)
O1 C3 1.355(4)
O2 C17 1.426(4)
O3 C31 1.415(4)
N1 C33 1.281(5)
N1 C38 1.479(4)
C1 C2 1.515(5)
C1 C30 1.516(4)
C1 C16 1.532(5)
C2 C15 1.372(4)
C2 C3 1.411(5)
C3 C4 1.409(5)
C4 C9 1.387(5)
C4 C5 1.544(5)
C5 C6 1.527(5)
C5 C8 1.533(5)
C5 C7 1.534(6)
C9 C10 1.387(5)
C10 C15 1.398(5)
C10 C11 1.535(5)
C11 C12B 1.39(2)
C11 C14B 1.44(3)
C11 C13 1.474(8)
C11 C12 1.561(9)
C11 C14 1.570(9)
C11 C13B 1.665(19)
C16 C29 1.365(5)
C16 C17 1.400(5)
C17 C18 1.395(5)
C18 C23 1.400(5)
C18 C19 1.554(5)
C19 C22 1.521(6)
C19 C21 1.543(6)
C19 C20 1.549(6)
C23 C24 1.382(5)
C24 C29 1.399(5)
C24 C25 1.524(6)
C25 C27B 1.43(2)
C25 C26 1.491(8)
C25 C28 1.534(8)
C25 C28B 1.56(3)
C25 C27 1.568(8)
C25 C26B 1.64(2)
C30 C31 1.386(5)
C30 C37 1.389(5)
C31 C32 1.387(5)
C32 C34 1.391(5)
C32 C33 1.458(5)
C34 C35 1.380(5)
C35 C37 1.391(5)
C35 C36 1.513(5)
C38 C39 1.499(5)
C39 C44 1.374(5)
C39 C40 1.380(5)
C40 C41 1.377(5)
C41 C42 1.366(6)
C42 C43 1.364(6)
C43 C44 1.383(6)
